data_7113611
loop_
_publ_author_name
'Pechmann, Thomas'
'Brandt, Carsten D.'
'Werner, Helmut'

_publ_section_title
;
 The truly symmetrical doubly-bridging mode of trimethylphosphine in a
 dinuclear rhodium complex
;
_journal_coden_ASTM CHCOFS
_journal_issue 10
_journal_name_full
;
 Chemical Communications (Cambridge, United Kingdom)
;
_journal_page_first 1136
_journal_page_last 1137
_journal_paper_doi 10.1039/b301251d
_journal_year 2003
_chemical_formula_sum 'C31 H33 I2 O0.67 P Rh2'
_chemical_formula_weight 906.83
_space_group_IT_number 167
_symmetry_cell_setting trigonal
_symmetry_space_group_name_Hall '-R 3 2"c'
_symmetry_space_group_name_H-M 'R -3 c :H'
_atom_sites_solution_hydrogens geom
_atom_sites_solution_primary Patterson
_atom_sites_solution_secondary difmap
_audit_creation_method SHELXL-97
_cell_angle_alpha 90.00
_cell_angle_beta 90.00
_cell_angle_gamma 120.00
_cell_formula_units_Z 18
_cell_length_a 22.9416(17)
_cell_length_b 22.9416(17)
_cell_length_c 31.230(3)
_cell_measurement_reflns_used 9283
_cell_measurement_temperature 173(2)
_cell_measurement_theta_max 24.492
_cell_measurement_theta_min 2.431
_cell_volume 14235(2)
_computing_cell_refinement 'SAINT-NT V6.0'
_computing_data_collection 'SMART-NT V5.6'
_computing_data_reduction 'SAINT-NT V6.0'
_computing_molecular_graphics 'XSHELL in SHELXTL-97'
_computing_publication_material 'XSHELL in SHELXTL-97'
_computing_structure_refinement 'SHELXL-97 (Sheldrick, 1997)'
_computing_structure_solution 'SHELXS-97 (Sheldrick, 1990)'
_diffrn_ambient_temperature 173(2)
_diffrn_measured_fraction_theta_full 0.991
_diffrn_measured_fraction_theta_max 0.991
_diffrn_measurement_device_type 'Bruker Smart Apex with D8-Goniometer'
_diffrn_measurement_method 'omega scans'
_diffrn_radiation_monochromator graphite
_diffrn_radiation_source 'fine-focus sealed tube'
_diffrn_radiation_type MoK\a
_diffrn_radiation_wavelength 0.71073
_diffrn_reflns_av_R_equivalents 0.0787
_diffrn_reflns_av_sigmaI/netI 0.0216
_diffrn_reflns_limit_h_max 27
_diffrn_reflns_limit_h_min -27
_diffrn_reflns_limit_k_max 27
_diffrn_reflns_limit_k_min -25
_diffrn_reflns_limit_l_max 36
_diffrn_reflns_limit_l_min -36
_diffrn_reflns_number 53384
_diffrn_reflns_theta_full 25.14
_diffrn_reflns_theta_max 25.14
_diffrn_reflns_theta_min 1.66
_exptl_absorpt_coefficient_mu 3.066
_exptl_absorpt_correction_type empirical
_exptl_absorpt_process_details 'SADABS2.0 (Sheldrick 2000)'
_exptl_crystal_colour red
_exptl_crystal_density_diffrn 1.904
_exptl_crystal_density_method 'not measured'
_exptl_crystal_description block
_exptl_crystal_F_000 7836
_exptl_crystal_size_max 0.30
_exptl_crystal_size_mid 0.17
_exptl_crystal_size_min 0.16
_refine_diff_density_max 1.389
_refine_diff_density_min -1.044
_refine_diff_density_rms 0.157
_refine_ls_extinction_method none
_refine_ls_goodness_of_fit_ref 1.303
_refine_ls_hydrogen_treatment mixed
_refine_ls_matrix_type full
_refine_ls_number_parameters 201
_refine_ls_number_reflns 2817
_refine_ls_number_restraints 30
_refine_ls_restrained_S_all 1.306
_refine_ls_R_factor_all 0.0664
_refine_ls_R_factor_gt 0.0658
_refine_ls_shift/su_max 0.000
_refine_ls_shift/su_mean 0.000
_refine_ls_structure_factor_coef Fsqd
_refine_ls_weighting_details 'calc w==1/[\s^2^(Fo^2^)+(0.0186P)^2^+644.7705P] where P==(Fo^2^+2Fc^2^)/3'
_refine_ls_weighting_scheme calc
_refine_ls_wR_factor_gt 0.1372
_refine_ls_wR_factor_ref 0.1375
_reflns_number_gt 2779
_reflns_number_total 2817
_reflns_threshold_expression >2sigma(I)
_cod_duplicate_entry 7103645
_cod_data_source_file b301251d.txt
_cod_data_source_block tp7cb
_cod_original_sg_symbol_H-M R-3c
_cod_database_code 7113611

loop_
_symmetry_equiv_pos_as_xyz
'x, y, z'
'-y, x-y, z'
'-x+y, -x, z'
'y, x, -z+1/2'
'x-y, -y, -z+1/2'
'-x, -x+y, -z+1/2'
'x+2/3, y+1/3, z+1/3'
'-y+2/3, x-y+1/3, z+1/3'
'-x+y+2/3, -x+1/3, z+1/3'
'y+2/3, x+1/3, -z+5/6'
'x-y+2/3, -y+1/3, -z+5/6'
'-x+2/3, -x+y+1/3, -z+5/6'
'x+1/3, y+2/3, z+2/3'
'-y+1/3, x-y+2/3, z+2/3'
'-x+y+1/3, -x+2/3, z+2/3'
'y+1/3, x+2/3, -z+7/6'
'x-y+1/3, -y+2/3, -z+7/6'
'-x+1/3, -x+y+2/3, -z+7/6'
'-x, -y, -z'
'y, -x+y, -z'
'x-y, x, -z'
'-y, -x, z-1/2'
'-x+y, y, z-1/2'
'x, x-y, z-1/2'
'-x+2/3, -y+1/3, -z+1/3'
'y+2/3, -x+y+1/3, -z+1/3'
'x-y+2/3, x+1/3, -z+1/3'
'-y+2/3, -x+1/3, z-1/6'
'-x+y+2/3, y+1/3, z-1/6'
'x+2/3, x-y+1/3, z-1/6'
'-x+1/3, -y+2/3, -z+2/3'
'y+1/3, -x+y+2/3, -z+2/3'
'x-y+1/3, x+2/3, -z+2/3'
'-y+1/3, -x+2/3, z+1/6'
'-x+y+1/3, y+2/3, z+1/6'
'x+1/3, x-y+2/3, z+1/6'

loop_
_atom_site_label
_atom_site_type_symbol
_atom_site_fract_x
_atom_site_fract_y
_atom_site_fract_z
_atom_site_U_iso_or_equiv
_atom_site_adp_type
_atom_site_occupancy
_atom_site_symmetry_multiplicity
_atom_site_calc_flag
_atom_site_refinement_flags
C1 C 0.3731(4) 0.3595(5) 0.3807(3) 0.031(2) Uani 1 1 d .
C2 C 0.3826(4) 0.4291(5) 0.3769(3) 0.030(2) Uani 1 1 d .
C3 C 0.4415(5) 0.4844(5) 0.3931(3) 0.040(2) Uani 1 1 d .
H3 H 0.4745 0.4768 0.4062 0.048 Uiso 1 1 calc R
C4 C 0.4531(5) 0.5494(5) 0.3907(3) 0.041(2) Uani 1 1 d .
H4 H 0.4933 0.5857 0.4020 0.049 Uiso 1 1 calc R
C5 C 0.4053(6) 0.5610(5) 0.3717(4) 0.047(3) Uani 1 1 d .
H5 H 0.4127 0.6054 0.3690 0.057 Uiso 1 1 calc R
C6 C 0.3471(6) 0.5069(5) 0.3568(4) 0.054(3) Uani 1 1 d .
H6 H 0.3136 0.5147 0.3447 0.065 Uiso 1 1 calc R
C7 C 0.3350(5) 0.4414(5) 0.3585(4) 0.043(3) Uani 1 1 d .
H7 H 0.2945 0.4055 0.3472 0.052 Uiso 1 1 calc R
C8 C 0.4069(5) 0.3439(4) 0.3451(3) 0.032(2) Uani 1 1 d .
C9 C 0.3737(5) 0.3179(5) 0.3058(3) 0.041(2) Uani 1 1 d .
H9 H 0.3301 0.3122 0.3015 0.049 Uiso 1 1 calc R
C10 C 0.4034(6) 0.3003(5) 0.2732(4) 0.048(3) Uani 1 1 d .
H10 H 0.3801 0.2828 0.2470 0.058 Uiso 1 1 calc R
C11 C 0.4664(6) 0.3085(5) 0.2791(4) 0.047(3) Uani 1 1 d .
H11 H 0.4863 0.2955 0.2572 0.057 Uiso 1 1 calc R
C12 C 0.5005(6) 0.3354(6) 0.3166(4) 0.049(3) Uani 1 1 d .
H12 H 0.5446 0.3421 0.3201 0.059 Uiso 1 1 calc R
C13 C 0.4715(5) 0.3531(5) 0.3497(4) 0.044(3) Uani 1 1 d .
H13 H 0.4958 0.3715 0.3755 0.053 Uiso 1 1 calc R
C14 C 0.3346(14) 0.1828(12) 0.4655(7) 0.048(6) Uani 0.50 1 d P
H14A H 0.3412 0.1442 0.4610 0.072 Uiso 0.50 1 calc PR
H14B H 0.2917 0.1678 0.4803 0.072 Uiso 0.50 1 calc PR
H14C H 0.3715 0.2166 0.4830 0.072 Uiso 0.50 1 calc PR
C15 C 0.2415(13) 0.1349(11) 0.3979(8) 0.054(6) Uani 0.50 1 d P
H15A H 0.2440 0.0936 0.4004 0.080 Uiso 0.50 1 calc PR
H15B H 0.2319 0.1408 0.3682 0.080 Uiso 0.50 1 calc PR
H15C H 0.2055 0.1315 0.4165 0.080 Uiso 0.50 1 calc PR
C16 C 0.3796(15) 0.2036(12) 0.3812(7) 0.051(6) Uani 0.50 1 d P
H16A H 0.3723 0.1581 0.3852 0.077 Uiso 0.50 1 calc PR
H16B H 0.4273 0.2366 0.3855 0.077 Uiso 0.50 1 calc PR
H16C H 0.3662 0.2081 0.3521 0.077 Uiso 0.50 1 calc PR
I1 I 0.49132(4) 0.39739(4) 0.48738(3) 0.0566(3) Uani 1 1 d .
P P 0.3333 0.21745(17) 0.4167 0.0552(13) Uani 1 2 d S
Rh1 Rh 0.38501(4) 0.33315(4) 0.43961(2) 0.0310(2) Uani 1 1 d .
C20 C 0.6667 0.3333 0.3730(13) 0.213(17) Uani 1 3 d SDU
H20A H 0.6338 0.3407 0.3575 0.320 Uiso 0.33 1 calc PR
H20B H 0.6675 0.2944 0.3609 0.320 Uiso 0.33 1 calc PR
H20C H 0.7114 0.3733 0.3704 0.320 Uiso 0.33 1 calc PR
C21 C 0.648(3) 0.321(2) 0.4185(13) 0.179(15) Uani 0.33 1 d PDU
C22 C 0.674(5) 0.306(5) 0.4587(17) 0.177(17) Uani 0.33 1 d PDU
H22A H 0.6439 0.3009 0.4826 0.265 Uiso 0.33 1 calc PR
H22B H 0.7191 0.3430 0.4647 0.265 Uiso 0.33 1 calc PR
H22C H 0.6749 0.2641 0.4550 0.265 Uiso 0.33 1 calc PR
O O 0.593(3) 0.324(3) 0.4194(14) 0.179(15) Uani 0.33 1 d PDU

loop_
_atom_site_aniso_label
_atom_site_aniso_U_11
_atom_site_aniso_U_22
_atom_site_aniso_U_33
_atom_site_aniso_U_23
_atom_site_aniso_U_13
_atom_site_aniso_U_12
C1 0.021(4) 0.030(5) 0.035(5) 0.006(4) -0.001(4) 0.009(4)
C2 0.028(5) 0.031(5) 0.029(5) 0.008(4) 0.007(4) 0.013(4)
C3 0.034(5) 0.035(5) 0.046(6) -0.001(5) -0.012(5) 0.014(4)
C4 0.037(5) 0.031(5) 0.037(6) 0.001(4) 0.005(4) 0.004(4)
C5 0.048(6) 0.033(5) 0.060(7) 0.012(5) 0.017(5) 0.019(5)
C6 0.041(6) 0.039(6) 0.087(9) 0.012(6) -0.007(6) 0.023(5)
C7 0.026(5) 0.039(6) 0.059(7) 0.005(5) 0.003(5) 0.012(4)
C8 0.029(5) 0.022(4) 0.042(6) 0.005(4) 0.000(4) 0.010(4)
C9 0.039(6) 0.041(6) 0.044(6) 0.010(5) 0.004(5) 0.021(5)
C10 0.070(8) 0.040(6) 0.035(6) -0.003(5) 0.001(6) 0.028(6)
C11 0.065(8) 0.036(6) 0.044(6) 0.000(5) 0.017(6) 0.027(6)
C12 0.044(6) 0.053(7) 0.052(7) -0.001(6) 0.008(5) 0.026(6)
C13 0.037(6) 0.041(6) 0.049(7) -0.002(5) 0.002(5) 0.016(5)
C14 0.064(16) 0.046(14) 0.040(13) 0.000(11) -0.009(12) 0.032(13)
C15 0.071(16) 0.037(12) 0.054(15) 0.002(11) -0.005(12) 0.028(12)
C16 0.080(19) 0.051(14) 0.038(13) 0.005(11) 0.013(13) 0.044(14)
I1 0.0365(4) 0.0504(5) 0.0702(6) 0.0087(4) -0.0204(4) 0.0123(3)
P 0.097(4) 0.0420(15) 0.045(2) 0.0140(12) 0.028(2) 0.0483(18)
Rh1 0.0260(4) 0.0311(4) 0.0370(4) 0.0012(3) -0.0017(3) 0.0152(3)
C20 0.25(2) 0.25(2) 0.15(3) 0.000 0.000 0.123(12)
C21 0.23(3) 0.21(3) 0.14(2) -0.014(16) -0.011(12) 0.14(2)
C22 0.23(3) 0.20(3) 0.15(3) -0.01(2) -0.01(2) 0.15(3)
O 0.24(3) 0.19(3) 0.16(3) -0.02(2) -0.023(15) 0.15(2)

loop_
_atom_type_symbol
_atom_type_description
_atom_type_scat_dispersion_real
_atom_type_scat_dispersion_imag
_atom_type_scat_source
C C 0.0033 0.0016 'International Tables Vol C Tables 4.2.6.8 and 6.1.1.4'
H H 0.0000 0.0000 'International Tables Vol C Tables 4.2.6.8 and 6.1.1.4'
P P 0.1023 0.0942 'International Tables Vol C Tables 4.2.6.8 and 6.1.1.4'
Rh Rh -1.1178 0.9187 'International Tables Vol C Tables 4.2.6.8 and 6.1.1.4'
I I -0.4742 1.8119 'International Tables Vol C Tables 4.2.6.8 and 6.1.1.4'
O O 0.0106 0.0060 'International Tables Vol C Tables 4.2.6.8 and 6.1.1.4'

loop_
_geom_angle_atom_site_label_1
_geom_angle_atom_site_label_2
_geom_angle_atom_site_label_3
_geom_angle
_geom_angle_site_symmetry_1
_geom_angle_site_symmetry_3
C8 C1 C2 112.2(7) . .
C8 C1 Rh1 116.5(6) . .
C2 C1 Rh1 115.0(7) . .
C8 C1 Rh1 112.0(6) . 12
C2 C1 Rh1 119.7(6) . 12
Rh1 C1 Rh1 77.4(3) . 12
C7 C2 C3 117.7(9) . .
C7 C2 C1 122.6(9) . .
C3 C2 C1 119.7(8) . .
C4 C3 C2 122.4(10) . .
C3 C4 C5 119.2(10) . .
C6 C5 C4 118.5(10) . .
C5 C6 C7 123.0(11) . .
C2 C7 C6 119.2(10) . .
C13 C8 C9 117.5(10) . .
C13 C8 C1 121.7(9) . .
C9 C8 C1 120.8(8) . .
C10 C9 C8 121.3(10) . .
C11 C10 C9 119.8(11) . .
C10 C11 C12 120.0(10) . .
C11 C12 C13 121.0(11) . .
C12 C13 C8 120.3(11) . .
C16 P C16 119.0(16) 12 .
C16 P C14 35.3(11) 12 .
C16 P C14 109.9(11) . .
C16 P C14 109.9(11) 12 12
C16 P C14 35.3(11) . 12
C14 P C14 124.1(16) . 12
C16 P C15 60.1(11) 12 .
C16 P C15 95.2(12) . .
C14 P C15 94.1(11) . .
C14 P C15 63.4(11) 12 .
C16 P C15 95.2(12) 12 12
C16 P C15 60.1(11) . 12
C14 P C15 63.4(11) . 12
C14 P C15 94.1(11) 12 12
C15 P C15 132.6(13) . 12
C16 P Rh1 118.1(8) 12 .
C16 P Rh1 113.4(9) . .
C14 P Rh1 97.6(8) . .
C14 P Rh1 132.0(8) 12 .
C15 P Rh1 142.9(7) . .
C15 P Rh1 83.6(6) 12 .
C16 P Rh1 113.4(9) 12 12
C16 P Rh1 118.1(8) . 12
C14 P Rh1 132.0(8) . 12
C14 P Rh1 97.6(8) 12 12
C15 P Rh1 83.6(6) . 12
C15 P Rh1 142.9(7) 12 12
Rh1 P Rh1 62.54(10) . 12
C1 Rh1 C1 86.7(4) . 12
C1 Rh1 P 89.6(3) . .
C1 Rh1 P 89.5(3) 12 .
C1 Rh1 Rh1 51.4(2) . 12
C1 Rh1 Rh1 51.2(3) 12 12
P Rh1 Rh1 58.73(5) . 12
C1 Rh1 I1 126.1(3) . .
C1 Rh1 I1 125.7(3) 12 .
P Rh1 I1 126.89(6) . .
Rh1 Rh1 I1 174.37(2) 12 .
O C21 C20 102(3) . .
O C21 C22 120(3) . .
C20 C21 C22 138(4) . .

loop_
_geom_bond_atom_site_label_1
_geom_bond_atom_site_label_2
_geom_bond_distance
_geom_bond_site_symmetry_2
C1 C8 1.497(14) .
C1 C2 1.503(13) .
C1 Rh1 1.999(9) .
C1 Rh1 2.004(9) 12
C2 C7 1.384(14) .
C2 C3 1.406(13) .
C3 C4 1.379(14) .
C4 C5 1.385(15) .
C5 C6 1.372(16) .
C6 C7 1.384(15) .
C8 C13 1.395(14) .
C8 C9 1.411(14) .
C9 C10 1.390(15) .
C10 C11 1.374(17) .
C11 C12 1.373(16) .
C12 C13 1.395(15) .
C14 P 1.73(2) .
C15 P 2.09(2) .
C16 P 1.67(2) .
I1 Rh1 2.5983(10) .
P C16 1.67(2) 12
P C14 1.73(2) 12
P C15 2.09(2) 12
P Rh1 2.412(3) .
P Rh1 2.412(3) 12
Rh1 C1 2.004(9) 12
Rh1 Rh1 2.5040(14) 12
C20 C21 1.47(2) .
C21 O 1.30(2) .
C21 C22 1.498(19) .

loop_
_geom_torsion_atom_site_label_1
_geom_torsion_atom_site_label_2
_geom_torsion_atom_site_label_3
_geom_torsion_atom_site_label_4
_geom_torsion
_geom_torsion_site_symmetry_1
_geom_torsion_site_symmetry_4
C8 C1 C2 C7 96.8(11) . .
Rh1 C1 C2 C7 -126.9(9) . .
Rh1 C1 C2 C7 -37.5(12) 12 .
C8 C1 C2 C3 -84.0(11) . .
Rh1 C1 C2 C3 52.2(11) . .
Rh1 C1 C2 C3 141.7(8) 12 .
C7 C2 C3 C4 -0.7(16) . .
C1 C2 C3 C4 -179.9(9) . .
C2 C3 C4 C5 -0.1(16) . .
C3 C4 C5 C6 1.6(16) . .
C4 C5 C6 C7 -2.4(19) . .
C3 C2 C7 C6 0.0(16) . .
C1 C2 C7 C6 179.2(10) . .
C5 C6 C7 C2 1.6(19) . .
C2 C1 C8 C13 95.0(11) . .
Rh1 C1 C8 C13 -40.6(11) . .
Rh1 C1 C8 C13 -127.1(8) 12 .
C2 C1 C8 C9 -86.4(10) . .
Rh1 C1 C8 C9 138.0(8) . .
Rh1 C1 C8 C9 51.5(10) 12 .
C13 C8 C9 C10 1.6(15) . .
C1 C8 C9 C10 -177.0(9) . .
C8 C9 C10 C11 -0.2(16) . .
C9 C10 C11 C12 -1.6(17) . .
C10 C11 C12 C13 1.8(18) . .
C11 C12 C13 C8 -0.2(17) . .
C9 C8 C13 C12 -1.4(15) . .
C1 C8 C13 C12 177.2(9) . .
C8 C1 Rh1 C1 -149.2(7) . 12
C2 C1 Rh1 C1 76.5(6) . 12
Rh1 C1 Rh1 C1 -40.7(4) 12 12
C8 C1 Rh1 P -59.7(6) . .
C2 C1 Rh1 P 165.9(6) . .
Rh1 C1 Rh1 P 48.8(2) 12 .
C8 C1 Rh1 Rh1 -108.5(7) . 12
C2 C1 Rh1 Rh1 117.2(7) . 12
C8 C1 Rh1 I1 77.8(7) . .
C2 C1 Rh1 I1 -56.5(7) . .
Rh1 C1 Rh1 I1 -173.68(5) 12 .
C16 P Rh1 C1 -146.7(11) 12 .
C16 P Rh1 C1 67.3(10) . .
C14 P Rh1 C1 -177.2(9) . .
C14 P Rh1 C1 31.1(12) 12 .
C15 P Rh1 C1 -70.0(11) . .
C15 P Rh1 C1 120.8(7) 12 .
Rh1 P Rh1 C1 -43.4(3) 12 .
C16 P Rh1 C1 -60.0(11) 12 12
C16 P Rh1 C1 154.0(10) . 12
C14 P Rh1 C1 -90.4(9) . 12
C14 P Rh1 C1 117.8(12) 12 12
C15 P Rh1 C1 16.7(11) . 12
C15 P Rh1 C1 -152.4(7) 12 12
Rh1 P Rh1 C1 43.3(3) 12 12
C16 P Rh1 Rh1 -103.3(11) 12 12
C16 P Rh1 Rh1 110.7(10) . 12
C14 P Rh1 Rh1 -133.7(9) . 12
C14 P Rh1 Rh1 74.5(12) 12 12
C15 P Rh1 Rh1 -26.5(11) . 12
C15 P Rh1 Rh1 164.3(7) 12 12
C16 P Rh1 I1 76.3(11) 12 .
C16 P Rh1 I1 -69.7(10) . .
C14 P Rh1 I1 45.8(9) . .
C14 P Rh1 I1 -105.9(12) 12 .
C15 P Rh1 I1 153.0(11) . .
C15 P Rh1 I1 -16.1(7) 12 .
Rh1 P Rh1 I1 179.59(7) 12 .
